data_7711752
loop_
_publ_author_name
'Hogarth, Graeme'
'Al-Jibori, Subhi A.'
'Al-Janabi, Ahmed'
'Irzoqi, Ahmed A.'
'Basak-Modi, Sucharita'
'Orton, Georgia'
'Ghosh, Shishir'
'Wagner, Christoph'
'Abdullah, Ali I. A.'

_publ_section_title
;
 Palladium(II) ortho-cyano-aminothiophenolate (ocap) complexes
;
_journal_name_full 'Dalton Transactions'
_journal_paper_doi 10.1039/D2DT02681C
_journal_year 2022
_chemical_formula_moiety 'C35 H32 N2 P2 Pd S'
_chemical_formula_sum 'C35 H32 N2 P2 Pd S'
_chemical_formula_weight 681.02
_space_group_crystal_system monoclinic
_space_group_IT_number 14
_space_group_name_Hall '-P 2yab'
_space_group_name_H-M_alt 'P 1 21/a 1'
_atom_sites_solution_hydrogens geom
_atom_sites_solution_primary direct
_audit_creation_date 2022-06-23
_audit_creation_method
;
Olex2 1.5
(compiled 2022.04.07 svn.rca3783a0 for OlexSys, GUI svn.r6498)
;
_audit_update_record
;
2022-06-23 deposited with the CCDC.	2022-11-10 downloaded from the CCDC.
;
_cell_angle_alpha 90
_cell_angle_beta 102.516(8)
_cell_angle_gamma 90
_cell_formula_units_Z 4
_cell_length_a 14.2842(16)
_cell_length_b 14.4067(8)
_cell_length_c 15.4064(12)
_cell_measurement_reflns_used 5825
_cell_measurement_temperature 230
_cell_measurement_theta_max 26.97
_cell_measurement_theta_min 1.96
_cell_volume 3095.1(5)
_computing_cell_refinement 'STOE X-AREA'
_computing_data_collection 'STOE X-AREA'
_computing_data_reduction 'STOE X-RED'
_computing_molecular_graphics 'Olex2 1.5 (Dolomanov et al., 2009)'
_computing_publication_material 'Olex2 1.5 (Dolomanov et al., 2009)'
_computing_structure_refinement 'SHELXL 2014/7 (Sheldrick, 2015)'
_computing_structure_solution 'SHELXS-97 (Sheldrick, 1990)'
_diffrn_ambient_temperature 230
_diffrn_detector 'image plate (34 cm diameter)'
_diffrn_detector_area_resol_mean 6.67
_diffrn_detector_type STOE
_diffrn_measured_fraction_theta_full 0.988
_diffrn_measured_fraction_theta_max 0.990
_diffrn_measurement_details
;
 87 frames, detector distance = 100 mm
;
_diffrn_measurement_device '2-circle goniometer'
_diffrn_measurement_device_type 'STOE IPDS 2'
_diffrn_measurement_method 'rotation method'
_diffrn_radiation_collimation '0.5 mm diameter, monocapillary'
_diffrn_radiation_monochromator 'plane graphite'
_diffrn_radiation_polarisn_norm 0
_diffrn_radiation_type 'Mo K\a'
_diffrn_radiation_wavelength 0.71073
_diffrn_reflns_av_R_equivalents 0.1336
_diffrn_reflns_av_unetI/netI 0.1674
_diffrn_reflns_Laue_measured_fraction_full 0.988
_diffrn_reflns_Laue_measured_fraction_max 0.990
_diffrn_reflns_limit_h_max 17
_diffrn_reflns_limit_h_min -17
_diffrn_reflns_limit_k_max 16
_diffrn_reflns_limit_k_min -18
_diffrn_reflns_limit_l_max 19
_diffrn_reflns_limit_l_min -19
_diffrn_reflns_number 16457
_diffrn_reflns_point_group_measured_fraction_full 0.988
_diffrn_reflns_point_group_measured_fraction_max 0.990
_diffrn_reflns_theta_full 25.242
_diffrn_reflns_theta_max 26.499
_diffrn_reflns_theta_min 1.957
_diffrn_source 'sealed X-ray tube, 12 x 0.4 mm long-fine focus'
_diffrn_source_current 35
_diffrn_source_power 1.750
_diffrn_source_voltage 50
_exptl_absorpt_coefficient_mu 0.798
_exptl_absorpt_correction_T_max 0.9463
_exptl_absorpt_correction_T_min 0.8175
_exptl_absorpt_correction_type integration
_exptl_absorpt_process_details '(IPDS Software; Stoe & Cie, 1999)'
_exptl_crystal_colour 'red brown'
_exptl_crystal_colour_modifier red
_exptl_crystal_colour_primary brown
_exptl_crystal_density_diffrn 1.461
_exptl_crystal_density_method 'not measured'
_exptl_crystal_description needle
_exptl_crystal_F_000 1392
_exptl_crystal_size_max 0.37
_exptl_crystal_size_mid 0.08
_exptl_crystal_size_min 0.07
_refine_diff_density_max 0.606
_refine_diff_density_min -0.839
_refine_diff_density_rms 0.106
_refine_ls_extinction_method none
_refine_ls_goodness_of_fit_ref 0.914
_refine_ls_hydrogen_treatment constr
_refine_ls_matrix_type full
_refine_ls_number_parameters 370
_refine_ls_number_reflns 6342
_refine_ls_number_restraints 0
_refine_ls_restrained_S_all 0.914
_refine_ls_R_factor_all 0.1483
_refine_ls_R_factor_gt 0.0577
_refine_ls_shift/su_max 0.000
_refine_ls_shift/su_mean 0.000
_refine_ls_structure_factor_coef Fsqd
_refine_ls_weighting_details 'w=1/[\s^2^(Fo^2^)+(0.0351P)^2^] where P=(Fo^2^+2Fc^2^)/3'
_refine_ls_weighting_scheme calc
_refine_ls_wR_factor_gt 0.1029
_refine_ls_wR_factor_ref 0.1342
_reflns_Friedel_coverage 0.000
_reflns_number_gt 2964
_reflns_number_total 6342
_reflns_threshold_expression 'I > 2\s(I)'
_cod_data_source_file d2dt02681c2.cif
_cod_data_source_block ipds4358
_cod_database_code 7711752
_shelx_shelxl_version_number 2014/7
_shelx_space_group_comment
;
The symmetry employed for this shelxl refinement is uniquely defined
by the following loop, which should always be used as a source of
symmetry information in preference to the above space-group names.
They are only intended as comments.
;
_shelx_estimated_absorpt_t_max 0.946
_shelx_estimated_absorpt_t_min 0.757
_olex2_refinement_description
;
1. Fixed Uiso
 At 1.2 times of:
  All C(H) groups, All C(H,H) groups, All C(H,H,H) groups
2.a Secondary CH2 refined with riding coordinates:
 C21(H21A,H21B), C22(H22A,H22B), C23(H23A,H23B)
2.b Me refined with riding coordinates:
 C8(H8A,H8B,H8C)
2.c Aromatic/amide H refined with riding coordinates:
 C3(H3), C4(H4), C6(H6), C10(H10), C11(H11), C12(H12), C13(H13), C14(H14),
 C16(H16), C17(H17), C18(H18), C19(H19), C20(H20), C25(H25), C26(H26), C27(H27),
  C28(H28), C29(H29), C31(H31), C32(H32), C33(H33), C34(H34), C35(H35)
;
_olex2_submission_special_instructions 'No special instructions were received'

loop_
_space_group_symop_operation_xyz
'x, y, z'
'-x+1/2, y+1/2, -z'
'-x, -y, -z'
'x-1/2, -y-1/2, z'

loop_
_atom_site_label
_atom_site_type_symbol
_atom_site_fract_x
_atom_site_fract_y
_atom_site_fract_z
_atom_site_U_iso_or_equiv
_atom_site_adp_type
_atom_site_occupancy
_atom_site_site_symmetry_order
_atom_site_calc_flag
_atom_site_refinement_flags_posn
_atom_site_refinement_flags_adp
_atom_site_refinement_flags_occupancy
_atom_site_disorder_assembly
_atom_site_disorder_group
C1 C 0.3233(6) 0.0735(6) 0.1779(5) 0.0452(19) Uani 1 1 d . . . . .
C2 C 0.2898(6) 0.0632(6) 0.2565(5) 0.0453(18) Uani 1 1 d . . . . .
C3 C 0.2680(7) -0.0244(6) 0.2828(5) 0.052(2) Uani 1 1 d . . . . .
H3 H 0.2427 -0.0313 0.3346 0.062 Uiso 1 1 calc R U . . .
C4 C 0.2824(7) -0.1030(6) 0.2345(5) 0.054(2) Uani 1 1 d . . . . .
H4 H 0.2690 -0.1628 0.2547 0.065 Uiso 1 1 calc R U . . .
C5 C 0.3164(6) -0.0941(6) 0.1564(5) 0.053(2) Uani 1 1 d . . . . .
C6 C 0.3352(6) -0.0058(5) 0.1296(5) 0.0446(18) Uani 1 1 d . . . . .
H6 H 0.3572 0.0011 0.0760 0.053 Uiso 1 1 calc R U . . .
C7 C 0.2205(7) 0.1392(6) 0.3608(6) 0.058(2) Uani 1 1 d . . . . .
C8 C 0.3347(8) -0.1794(6) 0.1056(6) 0.065(3) Uani 1 1 d . . . . .
H8A H 0.3168 -0.2349 0.1351 0.078 Uiso 1 1 calc R U . . .
H8B H 0.2961 -0.1762 0.0448 0.078 Uiso 1 1 calc R U . . .
H8C H 0.4028 -0.1825 0.1041 0.078 Uiso 1 1 calc R U . . .
C9 C 0.3804(6) 0.2800(6) 0.4999(5) 0.053(2) Uani 1 1 d . . . . .
C10 C 0.4744(7) 0.2509(7) 0.5181(6) 0.066(3) Uani 1 1 d . . . . .
H10 H 0.5122 0.2588 0.4750 0.079 Uiso 1 1 calc R U . . .
C11 C 0.5132(9) 0.2109(8) 0.5976(7) 0.088(3) Uani 1 1 d . . . . .
H11 H 0.5785 0.1918 0.6099 0.105 Uiso 1 1 calc R U . . .
C12 C 0.4595(13) 0.1978(8) 0.6599(7) 0.106(5) Uani 1 1 d . . . . .
H12 H 0.4874 0.1699 0.7153 0.127 Uiso 1 1 calc R U . . .
C13 C 0.3665(11) 0.2245(10) 0.6427(6) 0.097(4) Uani 1 1 d . . . . .
H13 H 0.3288 0.2142 0.6856 0.116 Uiso 1 1 calc R U . . .
C14 C 0.3258(8) 0.2674(8) 0.5618(5) 0.082(3) Uani 1 1 d . . . . .
H14 H 0.2609 0.2875 0.5500 0.099 Uiso 1 1 calc R U . . .
C15 C 0.2200(6) 0.3939(6) 0.3999(5) 0.046(2) Uani 1 1 d . . . . .
C16 C 0.1371(6) 0.3586(6) 0.3447(5) 0.0466(19) Uani 1 1 d . . . . .
H16 H 0.1420 0.3072 0.3073 0.056 Uiso 1 1 calc R U . . .
C17 C 0.0465(6) 0.3974(6) 0.3431(6) 0.054(2) Uani 1 1 d . . . . .
H17 H -0.0095 0.3736 0.3046 0.065 Uiso 1 1 calc R U . . .
C18 C 0.0411(8) 0.4710(7) 0.3989(6) 0.071(3) Uani 1 1 d . . . . .
H18 H -0.0197 0.4978 0.3986 0.085 Uiso 1 1 calc R U . . .
C19 C 0.1213(8) 0.5068(7) 0.4552(6) 0.070(3) Uani 1 1 d . . . . .
H19 H 0.1157 0.5581 0.4924 0.083 Uiso 1 1 calc R U . . .
C20 C 0.2100(7) 0.4674(6) 0.4571(5) 0.054(2) Uani 1 1 d . . . . .
H20 H 0.2649 0.4903 0.4977 0.065 Uiso 1 1 calc R U . . .
C21 C 0.4201(6) 0.4436(6) 0.4219(5) 0.053(2) Uani 1 1 d . . . . .
H21A H 0.4113 0.4735 0.4775 0.064 Uiso 1 1 calc R U . . .
H21B H 0.4860 0.4183 0.4336 0.064 Uiso 1 1 calc R U . . .
C22 C 0.4117(7) 0.5193(6) 0.3495(5) 0.060(2) Uani 1 1 d . . . . .
H22A H 0.3438 0.5385 0.3302 0.072 Uiso 1 1 calc R U . . .
H22B H 0.4494 0.5743 0.3747 0.072 Uiso 1 1 calc R U . . .
C23 C 0.4478(7) 0.4843(6) 0.2692(5) 0.056(2) Uani 1 1 d . . . . .
H23A H 0.5121 0.4566 0.2905 0.068 Uiso 1 1 calc R U . . .
H23B H 0.4553 0.5382 0.2314 0.068 Uiso 1 1 calc R U . . .
C24 C 0.4326(6) 0.3847(5) 0.1096(5) 0.0434(18) Uani 1 1 d . . . . .
C25 C 0.5268(7) 0.3528(6) 0.1273(6) 0.059(2) Uani 1 1 d . . . . .
H25 H 0.5586 0.3378 0.1864 0.070 Uiso 1 1 calc R U . . .
C26 C 0.5740(7) 0.3430(7) 0.0583(7) 0.066(3) Uani 1 1 d . . . . .
H26 H 0.6390 0.3232 0.0702 0.079 Uiso 1 1 calc R U . . .
C27 C 0.5271(8) 0.3618(7) -0.0275(7) 0.072(3) Uani 1 1 d . . . . .
H27 H 0.5591 0.3529 -0.0748 0.086 Uiso 1 1 calc R U . . .
C28 C 0.4360(7) 0.3929(7) -0.0450(6) 0.064(2) Uani 1 1 d . . . . .
H28 H 0.4050 0.4068 -0.1046 0.076 Uiso 1 1 calc R U . . .
C29 C 0.3863(7) 0.4050(6) 0.0232(5) 0.054(2) Uani 1 1 d . . . . .
H29 H 0.3220 0.4268 0.0103 0.065 Uiso 1 1 calc R U . . .
C30 C 0.2610(6) 0.4601(6) 0.1580(5) 0.0435(18) Uani 1 1 d . . . . .
C31 C 0.2557(6) 0.5552(6) 0.1417(6) 0.054(2) Uani 1 1 d . . . . .
H31 H 0.3131 0.5906 0.1508 0.065 Uiso 1 1 calc R U . . .
C32 C 0.1676(7) 0.5997(7) 0.1123(7) 0.067(3) Uani 1 1 d . . . . .
H32 H 0.1656 0.6646 0.1015 0.080 Uiso 1 1 calc R U . . .
C33 C 0.0850(7) 0.5506(7) 0.0992(6) 0.063(2) Uani 1 1 d . . . . .
H33 H 0.0250 0.5810 0.0803 0.076 Uiso 1 1 calc R U . . .
C34 C 0.0884(6) 0.4566(7) 0.1135(6) 0.061(2) Uani 1 1 d . . . . .
H34 H 0.0301 0.4227 0.1045 0.073 Uiso 1 1 calc R U . . .
C35 C 0.1739(6) 0.4096(6) 0.1407(5) 0.0490(19) Uani 1 1 d . . . . .
H35 H 0.1743 0.3441 0.1476 0.059 Uiso 1 1 calc R U . . .
N1 N 0.2836(5) 0.1446(4) 0.3082(4) 0.0420(16) Uani 1 1 d . . . . .
N2 N 0.1672(6) 0.1345(6) 0.4073(5) 0.071(2) Uani 1 1 d . . . . .
P4 P 0.33639(16) 0.34715(15) 0.39719(12) 0.0434(5) Uani 1 1 d . . . . .
P5 P 0.37162(15) 0.39948(14) 0.20136(12) 0.0411(5) Uani 1 1 d . . . . .
S S 0.35200(15) 0.18486(14) 0.14314(12) 0.0438(5) Uani 1 1 d . . . . .
Pd Pd 0.33633(5) 0.26832(4) 0.26756(4) 0.03849(15) Uani 1 1 d . . . . .

loop_
_atom_site_aniso_label
_atom_site_aniso_U_11
_atom_site_aniso_U_22
_atom_site_aniso_U_33
_atom_site_aniso_U_23
_atom_site_aniso_U_13
_atom_site_aniso_U_12
C1 0.041(5) 0.048(5) 0.048(4) 0.000(4) 0.013(4) -0.004(4)
C2 0.042(4) 0.049(5) 0.045(4) 0.006(4) 0.009(4) -0.006(4)
C3 0.059(6) 0.049(5) 0.045(4) 0.008(4) 0.004(4) -0.001(4)
C4 0.065(6) 0.043(5) 0.055(4) 0.010(4) 0.013(4) -0.010(4)
C5 0.049(5) 0.050(5) 0.056(5) -0.009(4) 0.006(4) -0.002(4)
C6 0.044(5) 0.042(5) 0.048(4) -0.002(3) 0.009(4) 0.005(4)
C7 0.072(7) 0.049(5) 0.052(5) 0.009(4) 0.011(5) 0.000(5)
C8 0.075(7) 0.051(6) 0.070(5) -0.005(5) 0.018(5) -0.003(5)
C9 0.062(5) 0.051(5) 0.041(4) -0.011(4) 0.001(4) 0.005(5)
C10 0.066(6) 0.062(8) 0.063(5) -0.002(4) -0.001(4) 0.010(5)
C11 0.095(9) 0.076(9) 0.073(6) 0.008(6) -0.024(6) 0.016(6)
C12 0.185(16) 0.072(8) 0.050(6) 0.004(5) -0.001(8) 0.034(9)
C13 0.133(11) 0.107(9) 0.054(5) -0.002(6) 0.027(6) 0.041(9)
C14 0.116(9) 0.090(7) 0.049(4) 0.016(5) 0.035(5) 0.044(7)
C15 0.055(5) 0.050(5) 0.034(4) -0.004(3) 0.009(4) -0.001(4)
C16 0.053(5) 0.041(5) 0.044(4) -0.009(3) 0.004(4) -0.005(4)
C17 0.047(5) 0.048(5) 0.066(5) -0.002(4) 0.009(4) -0.003(4)
C18 0.078(8) 0.069(7) 0.071(6) -0.012(5) 0.026(6) 0.007(6)
C19 0.075(7) 0.069(7) 0.064(5) -0.025(5) 0.014(5) 0.011(6)
C20 0.053(5) 0.059(6) 0.049(4) -0.016(4) 0.005(4) -0.001(4)
C21 0.042(5) 0.071(6) 0.041(4) -0.011(4) -0.001(4) -0.006(4)
C22 0.074(7) 0.045(5) 0.059(5) -0.014(4) 0.010(5) -0.011(5)
C23 0.062(6) 0.050(5) 0.056(5) -0.008(4) 0.008(4) -0.011(4)
C24 0.045(5) 0.037(4) 0.049(4) 0.004(3) 0.013(4) 0.005(4)
C25 0.064(6) 0.053(6) 0.058(5) 0.014(4) 0.012(5) 0.007(5)
C26 0.041(5) 0.058(6) 0.106(8) 0.009(5) 0.029(5) 0.011(4)
C27 0.085(8) 0.069(7) 0.072(6) 0.008(5) 0.042(6) 0.011(6)
C28 0.066(7) 0.067(6) 0.060(5) 0.004(5) 0.020(5) 0.007(5)
C29 0.050(5) 0.059(6) 0.055(5) -0.002(4) 0.015(4) 0.005(4)
C30 0.048(5) 0.044(5) 0.041(4) -0.003(3) 0.016(4) -0.002(4)
C31 0.045(5) 0.046(5) 0.071(5) 0.007(4) 0.010(4) -0.002(4)
C32 0.064(7) 0.052(6) 0.088(6) 0.010(5) 0.022(5) 0.014(5)
C33 0.046(6) 0.076(7) 0.067(5) 0.013(5) 0.013(4) 0.010(5)
C34 0.033(5) 0.073(7) 0.073(5) 0.022(5) 0.005(4) 0.002(4)
C35 0.047(5) 0.043(5) 0.055(4) 0.008(4) 0.006(4) 0.001(4)
N1 0.058(4) 0.034(4) 0.040(3) -0.001(3) 0.024(3) -0.009(3)
N2 0.083(6) 0.076(6) 0.067(5) 0.015(4) 0.040(5) 0.003(5)
P4 0.0469(13) 0.0454(13) 0.0356(9) -0.0051(8) 0.0039(9) 0.0004(10)
P5 0.0395(11) 0.0414(12) 0.0417(10) 0.0006(9) 0.0076(9) -0.0008(9)
S 0.0526(13) 0.0407(11) 0.0395(9) -0.0040(8) 0.0129(9) -0.0034(9)
Pd 0.0425(3) 0.0374(3) 0.0346(2) -0.0018(3) 0.0064(2) -0.0007(3)

loop_
_atom_type_symbol
_atom_type_description
_atom_type_scat_dispersion_real
_atom_type_scat_dispersion_imag
_atom_type_scat_source
C C 0.0033 0.0016 'International Tables Vol C Tables 4.2.6.8 and 6.1.1.4'
H H 0.0000 0.0000 'International Tables Vol C Tables 4.2.6.8 and 6.1.1.4'
N N 0.0061 0.0033 'International Tables Vol C Tables 4.2.6.8 and 6.1.1.4'
P P 0.1023 0.0942 'International Tables Vol C Tables 4.2.6.8 and 6.1.1.4'
Pd Pd -0.9988 1.0072 'International Tables Vol C Tables 4.2.6.8 and 6.1.1.4'
S S 0.1246 0.1234 'International Tables Vol C Tables 4.2.6.8 and 6.1.1.4'

loop_
_exptl_crystal_face_index_h
_exptl_crystal_face_index_k
_exptl_crystal_face_index_l
_exptl_crystal_face_perp_dist
1 7 1 0.0430
-1 -7 -1 0.0300
-4 1 0 0.1840
1 0 0 0.1810
1 1 -7 0.0220
-1 -1 8 0.0610

loop_
_geom_angle_atom_site_label_1
_geom_angle_atom_site_label_2
_geom_angle_atom_site_label_3
_geom_angle
_geom_angle_site_symmetry_1
_geom_angle_site_symmetry_3
_geom_angle_publ_flag
C2 C1 S 120.1(6) . . ?
C6 C1 C2 118.5(7) . . ?
C6 C1 S 121.3(5) . . ?
C1 C2 N1 117.8(6) . . ?
C3 C2 C1 119.3(7) . . ?
C3 C2 N1 122.8(6) . . ?
C2 C3 H3 119.4 . . ?
C2 C3 C4 121.1(7) . . ?
C4 C3 H3 119.4 . . ?
C3 C4 H4 119.9 . . ?
C3 C4 C5 120.3(7) . . ?
C5 C4 H4 119.9 . . ?
C4 C5 C8 120.2(8) . . ?
C6 C5 C4 117.9(7) . . ?
C6 C5 C8 121.9(7) . . ?
C1 C6 H6 118.6 . . ?
C5 C6 C1 122.8(7) . . ?
C5 C6 H6 118.6 . . ?
N2 C7 N1 179.0(10) . . ?
C5 C8 H8A 109.5 . . ?
C5 C8 H8B 109.5 . . ?
C5 C8 H8C 109.5 . . ?
H8A C8 H8B 109.5 . . ?
H8A C8 H8C 109.5 . . ?
H8B C8 H8C 109.5 . . ?
C10 C9 P4 118.1(6) . . ?
C14 C9 C10 119.7(8) . . ?
C14 C9 P4 121.8(7) . . ?
C9 C10 H10 119.9 . . ?
C11 C10 C9 120.2(9) . . ?
C11 C10 H10 119.9 . . ?
C10 C11 H11 119.7 . . ?
C10 C11 C12 120.7(11) . . ?
C12 C11 H11 119.7 . . ?
C11 C12 H12 120.0 . . ?
C13 C12 C11 120.0(10) . . ?
C13 C12 H12 120.0 . . ?
C12 C13 H13 120.0 . . ?
C12 C13 C14 120.1(10) . . ?
C14 C13 H13 120.0 . . ?
C9 C14 C13 119.3(10) . . ?
C9 C14 H14 120.4 . . ?
C13 C14 H14 120.4 . . ?
C16 C15 C20 117.9(8) . . ?
C16 C15 P4 121.0(6) . . ?
C20 C15 P4 121.1(7) . . ?
C15 C16 H16 119.2 . . ?
C15 C16 C17 121.6(7) . . ?
C17 C16 H16 119.2 . . ?
C16 C17 H17 121.0 . . ?
C18 C17 C16 118.1(9) . . ?
C18 C17 H17 121.0 . . ?
C17 C18 H18 119.0 . . ?
C17 C18 C19 122.0(10) . . ?
C19 C18 H18 119.0 . . ?
C18 C19 H19 120.3 . . ?
C18 C19 C20 119.5(8) . . ?
C20 C19 H19 120.3 . . ?
C15 C20 H20 119.5 . . ?
C19 C20 C15 120.9(9) . . ?
C19 C20 H20 119.5 . . ?
H21A C21 H21B 107.4 . . ?
C22 C21 H21A 108.2 . . ?
C22 C21 H21B 108.2 . . ?
C22 C21 P4 116.3(6) . . ?
P4 C21 H21A 108.2 . . ?
P4 C21 H21B 108.2 . . ?
C21 C22 H22A 109.3 . . ?
C21 C22 H22B 109.3 . . ?
H22A C22 H22B 108.0 . . ?
C23 C22 C21 111.5(7) . . ?
C23 C22 H22A 109.3 . . ?
C23 C22 H22B 109.3 . . ?
C22 C23 H23A 108.5 . . ?
C22 C23 H23B 108.5 . . ?
C22 C23 P5 115.1(6) . . ?
H23A C23 H23B 107.5 . . ?
P5 C23 H23A 108.5 . . ?
P5 C23 H23B 108.5 . . ?
C25 C24 P5 119.3(6) . . ?
C29 C24 C25 119.9(7) . . ?
C29 C24 P5 120.8(6) . . ?
C24 C25 H25 120.2 . . ?
C26 C25 C24 119.6(8) . . ?
C26 C25 H25 120.2 . . ?
C25 C26 H26 119.9 . . ?
C27 C26 C25 120.1(9) . . ?
C27 C26 H26 119.9 . . ?
C26 C27 H27 119.7 . . ?
C28 C27 C26 120.5(8) . . ?
C28 C27 H27 119.7 . . ?
C27 C28 H28 119.5 . . ?
C27 C28 C29 121.0(9) . . ?
C29 C28 H28 119.5 . . ?
C24 C29 C28 118.8(8) . . ?
C24 C29 H29 120.6 . . ?
C28 C29 H29 120.6 . . ?
C31 C30 C35 117.4(8) . . ?
C31 C30 P5 123.5(7) . . ?
C35 C30 P5 119.0(6) . . ?
C30 C31 H31 119.4 . . ?
C30 C31 C32 121.3(8) . . ?
C32 C31 H31 119.4 . . ?
C31 C32 H32 119.9 . . ?
C33 C32 C31 120.3(9) . . ?
C33 C32 H32 119.9 . . ?
C32 C33 H33 120.2 . . ?
C32 C33 C34 119.5(9) . . ?
C34 C33 H33 120.2 . . ?
C33 C34 H34 118.9 . . ?
C33 C34 C35 122.2(9) . . ?
C35 C34 H34 118.9 . . ?
C30 C35 H35 120.4 . . ?
C34 C35 C30 119.3(8) . . ?
C34 C35 H35 120.4 . . ?
C2 N1 Pd 117.7(4) . . ?
C7 N1 C2 114.8(6) . . ?
C7 N1 Pd 124.5(5) . . ?
C9 P4 Pd 115.0(3) . . ?
C15 P4 C9 108.7(3) . . ?
C15 P4 C21 106.1(4) . . ?
C15 P4 Pd 112.2(3) . . ?
C21 P4 C9 97.7(4) . . ?
C21 P4 Pd 115.9(2) . . ?
C23 P5 C24 101.4(4) . . ?
C23 P5 Pd 118.0(3) . . ?
C24 P5 Pd 116.3(3) . . ?
C30 P5 C23 104.8(4) . . ?
C30 P5 C24 107.2(3) . . ?
C30 P5 Pd 108.0(3) . . ?
C1 S Pd 98.7(2) . . ?
N1 Pd P4 95.36(16) . . ?
N1 Pd P5 169.5(2) . . ?
N1 Pd S 84.89(15) . . ?
P4 Pd S 174.27(9) . . ?
P5 Pd P4 91.20(7) . . ?
P5 Pd S 89.40(7) . . ?

loop_
_geom_bond_atom_site_label_1
_geom_bond_atom_site_label_2
_geom_bond_distance
_geom_bond_site_symmetry_2
_geom_bond_publ_flag
C1 C2 1.404(9) . ?
C1 C6 1.394(11) . ?
C1 S 1.768(8) . ?
C2 C3 1.381(11) . ?
C2 N1 1.432(10) . ?
C3 H3 0.9500 . ?
C3 C4 1.394(12) . ?
C4 H4 0.9500 . ?
C4 C5 1.398(10) . ?
C5 C6 1.381(11) . ?
C5 C8 1.509(12) . ?
C6 H6 0.9500 . ?
C7 N1 1.339(10) . ?
C7 N2 1.155(10) . ?
C8 H8A 0.9800 . ?
C8 H8B 0.9800 . ?
C8 H8C 0.9800 . ?
C9 C10 1.376(12) . ?
C9 C14 1.370(11) . ?
C9 P4 1.845(8) . ?
C10 H10 0.9500 . ?
C10 C11 1.358(13) . ?
C11 H11 0.9500 . ?
C11 C12 1.367(16) . ?
C12 H12 0.9500 . ?
C12 C13 1.353(18) . ?
C13 H13 0.9500 . ?
C13 C14 1.400(14) . ?
C14 H14 0.9500 . ?
C15 C16 1.396(11) . ?
C15 C20 1.405(11) . ?
C15 P4 1.802(9) . ?
C16 H16 0.9500 . ?
C16 C17 1.404(12) . ?
C17 H17 0.9500 . ?
C17 C18 1.377(12) . ?
C18 H18 0.9500 . ?
C18 C19 1.378(15) . ?
C19 H19 0.9500 . ?
C19 C20 1.382(13) . ?
C20 H20 0.9500 . ?
C21 H21A 0.9900 . ?
C21 H21B 0.9900 . ?
C21 C22 1.546(12) . ?
C21 P4 1.819(9) . ?
C22 H22A 0.9900 . ?
C22 H22B 0.9900 . ?
C22 C23 1.525(11) . ?
C23 H23A 0.9900 . ?
C23 H23B 0.9900 . ?
C23 P5 1.811(9) . ?
C24 C25 1.393(12) . ?
C24 C29 1.384(11) . ?
C24 P5 1.826(7) . ?
C25 H25 0.9500 . ?
C25 C26 1.385(11) . ?
C26 H26 0.9500 . ?
C26 C27 1.373(14) . ?
C27 H27 0.9500 . ?
C27 C28 1.346(14) . ?
C28 H28 0.9500 . ?
C28 C29 1.401(11) . ?
C29 H29 0.9500 . ?
C30 C31 1.393(11) . ?
C30 C35 1.415(11) . ?
C30 P5 1.802(9) . ?
C31 H31 0.9500 . ?
C31 C32 1.398(13) . ?
C32 H32 0.9500 . ?
C32 C33 1.353(13) . ?
C33 H33 0.9500 . ?
C33 C34 1.371(13) . ?
C34 H34 0.9500 . ?
C34 C35 1.380(12) . ?
C35 H35 0.9500 . ?
N1 Pd 2.083(6) . ?
P4 Pd 2.2974(19) . ?
P5 Pd 2.256(2) . ?
S Pd 2.3142(18) . ?

loop_
_geom_torsion_atom_site_label_1
_geom_torsion_atom_site_label_2
_geom_torsion_atom_site_label_3
_geom_torsion_atom_site_label_4
_geom_torsion
_geom_torsion_site_symmetry_1
_geom_torsion_site_symmetry_2
_geom_torsion_site_symmetry_3
_geom_torsion_site_symmetry_4
_geom_torsion_publ_flag
C1 C2 C3 C4 2.6(13) . . . . ?
C1 C2 N1 C7 156.0(8) . . . . ?
C1 C2 N1 Pd -5.3(10) . . . . ?
C2 C1 C6 C5 -0.7(13) . . . . ?
C2 C1 S Pd 7.4(7) . . . . ?
C2 C3 C4 C5 -2.1(14) . . . . ?
C3 C2 N1 C7 -26.7(12) . . . . ?
C3 C2 N1 Pd 172.0(7) . . . . ?
C3 C4 C5 C6 0.2(13) . . . . ?
C3 C4 C5 C8 178.2(9) . . . . ?
C4 C5 C6 C1 1.2(13) . . . . ?
C6 C1 C2 C3 -1.2(12) . . . . ?
C6 C1 C2 N1 176.2(8) . . . . ?
C6 C1 S Pd -171.2(7) . . . . ?
C8 C5 C6 C1 -176.8(9) . . . . ?
C9 C10 C11 C12 0.9(16) . . . . ?
C10 C9 C14 C13 -0.3(15) . . . . ?
C10 C9 P4 C15 -169.7(7) . . . . ?
C10 C9 P4 C21 -59.7(8) . . . . ?
C10 C9 P4 Pd 63.6(8) . . . . ?
C10 C11 C12 C13 0.2(19) . . . . ?
C11 C12 C13 C14 -1(2) . . . . ?
C12 C13 C14 C9 1.4(19) . . . . ?
C14 C9 C10 C11 -0.9(15) . . . . ?
C14 C9 P4 C15 3.3(9) . . . . ?
C14 C9 P4 C21 113.3(9) . . . . ?
C14 C9 P4 Pd -123.5(8) . . . . ?
C15 C16 C17 C18 -1.0(12) . . . . ?
C16 C15 C20 C19 -3.4(12) . . . . ?
C16 C15 P4 C9 -108.2(7) . . . . ?
C16 C15 P4 C21 147.6(6) . . . . ?
C16 C15 P4 Pd 20.1(7) . . . . ?
C16 C17 C18 C19 0.1(14) . . . . ?
C17 C18 C19 C20 -0.9(15) . . . . ?
C18 C19 C20 C15 2.6(14) . . . . ?
C20 C15 C16 C17 2.6(12) . . . . ?
C20 C15 P4 C9 72.3(7) . . . . ?
C20 C15 P4 C21 -31.9(7) . . . . ?
C20 C15 P4 Pd -159.4(6) . . . . ?
C21 C22 C23 P5 71.2(9) . . . . ?
C22 C21 P4 C9 178.1(6) . . . . ?
C22 C21 P4 C15 -69.8(7) . . . . ?
C22 C21 P4 Pd 55.4(7) . . . . ?
C22 C23 P5 C24 174.9(7) . . . . ?
C22 C23 P5 C30 63.4(7) . . . . ?
C22 C23 P5 Pd -56.8(8) . . . . ?
C24 C25 C26 C27 -2.1(14) . . . . ?
C25 C24 C29 C28 -0.1(13) . . . . ?
C25 C24 P5 C23 60.5(8) . . . . ?
C25 C24 P5 C30 170.1(7) . . . . ?
C25 C24 P5 Pd -68.9(7) . . . . ?
C25 C26 C27 C28 2.2(16) . . . . ?
C26 C27 C28 C29 -1.3(16) . . . . ?
C27 C28 C29 C24 0.2(14) . . . . ?
C29 C24 C25 C26 1.0(13) . . . . ?
C29 C24 P5 C23 -119.4(8) . . . . ?
C29 C24 P5 C30 -9.8(8) . . . . ?
C29 C24 P5 Pd 111.2(7) . . . . ?
C30 C31 C32 C33 0.2(14) . . . . ?
C31 C30 C35 C34 -3.5(11) . . . . ?
C31 C30 P5 C23 29.7(7) . . . . ?
C31 C30 P5 C24 -77.5(7) . . . . ?
C31 C30 P5 Pd 156.4(6) . . . . ?
C31 C32 C33 C34 -1.1(14) . . . . ?
C32 C33 C34 C35 -0.3(14) . . . . ?
C33 C34 C35 C30 2.7(13) . . . . ?
C35 C30 C31 C32 2.1(11) . . . . ?
C35 C30 P5 C23 -149.1(6) . . . . ?
C35 C30 P5 C24 103.7(6) . . . . ?
C35 C30 P5 Pd -22.4(6) . . . . ?
N1 C2 C3 C4 -174.6(8) . . . . ?
P4 C9 C10 C11 172.3(8) . . . . ?
P4 C9 C14 C13 -173.2(9) . . . . ?
P4 C15 C16 C17 -176.8(6) . . . . ?
P4 C15 C20 C19 176.0(7) . . . . ?
P4 C21 C22 C23 -71.8(9) . . . . ?
P5 C24 C25 C26 -178.9(7) . . . . ?
P5 C24 C29 C28 179.8(7) . . . . ?
P5 C30 C31 C32 -176.7(7) . . . . ?
P5 C30 C35 C34 175.4(6) . . . . ?
S C1 C2 C3 -179.8(7) . . . . ?
S C1 C2 N1 -2.4(10) . . . . ?
S C1 C6 C5 177.9(7) . . . . ?
